data_2005174
loop_
_publ_author_name
'Pajunen, A.'
'Karhunen, P.'
'Brunow, G.'

_publ_contact_author
;
     Prof. Aarne Pajunen
     Department of Chemistry
     University of Helsinki
     Box 55
     FIN-00014 UNIVERSITY OF HELSINKI
     FINLAND
;
_publ_section_title
5'-(2-Hydroxy-5-hydroxymethyl-3-methoxyphenyl)-6,9-bis(hydroxymethyl)-3',4,11-trimethoxydibenzo[<i>d</i>,<i>f</i>][1,3]dioxepine-2-spiro-4'-cyclohexa-2',5'-dienone
_journal_issue 7
_journal_name_full 'Acta Crystallographica Section C'
_journal_page_first 1815
_journal_page_last 1817
_journal_paper_doi 10.1107/S0108270196003654
_journal_volume 52
_journal_year 1996
_chemical_formula_moiety 'C31 H30 O11'
_chemical_formula_structural 'C31 H30 O11'
_chemical_formula_sum 'C31 H30 O11'
_chemical_formula_weight 578.55
_chemical_name_systematic
;
6,9-Di(hydroxymethyl)-3',4,11-trimethoxy-5'-[2''-hydroxy-5''-
hydroxymethyl-3''-methoxyphenyl]dibenzo[d,f][1,3]dioxepin-2-spiro-
4'-cyclohexa-2',5'-dienone
;
_space_group_IT_number 61
_symmetry_cell_setting orthorhombic
_symmetry_space_group_name_Hall '-P 2ac 2ab'
_symmetry_space_group_name_H-M 'P b c a'
_audit_creation_method 'SHELXL-93 (Sheldrick, 1993)'
_cell_angle_alpha 90.00
_cell_angle_beta 90.00
_cell_angle_gamma 90.00
_cell_formula_units_Z 8
_cell_length_a 22.934(5)
_cell_length_b 21.728(4)
_cell_length_c 11.217(2)
_cell_measurement_reflns_used 25
_cell_measurement_temperature 193(2)
_cell_measurement_theta_max 10.67
_cell_measurement_theta_min 7.12
_cell_volume 5589.5(19)
_computing_cell_refinement 'MSC/AFC Diffractometer Control Software'
_computing_data_collection
;
MSC/AFC Diffractometer Control Software
(Molecular Structure Corporation, 1993a)
;
_computing_data_reduction 'TEXSAN PROCESS (Molecular Structure Corporation, 1993b)'
_computing_molecular_graphics SHELXTL/PC
_computing_publication_material SHELXL93
_computing_structure_refinement 'SHELXL93 (Sheldrick, 1993)'
_computing_structure_solution 'SHELXTL/PC (Sheldrick, 1990)'
_diffrn_ambient_temperature 193(2)
_diffrn_measurement_device 'Rigaku AFC7S diffractometer'
_diffrn_measurement_method 2\q/\w
_diffrn_radiation_monochromator graphite
_diffrn_radiation_source 'fine-focus sealed tube'
_diffrn_radiation_type MoK\a
_diffrn_radiation_wavelength 0.71073
_diffrn_reflns_av_R_equivalents 0.0000
_diffrn_reflns_av_sigmaI/netI 0.0820
_diffrn_reflns_limit_h_max 27
_diffrn_reflns_limit_h_min 0
_diffrn_reflns_limit_k_max 25
_diffrn_reflns_limit_k_min 0
_diffrn_reflns_limit_l_max 13
_diffrn_reflns_limit_l_min 0
_diffrn_reflns_number 4911
_diffrn_reflns_theta_max 24.99
_diffrn_reflns_theta_min 2.58
_diffrn_standards_decay_% 0
_diffrn_standards_interval_count 200
_diffrn_standards_number 3
_exptl_absorpt_coefficient_mu 0.105
_exptl_absorpt_correction_type none
_exptl_crystal_colour Yellow
_exptl_crystal_density_diffrn 1.375
_exptl_crystal_density_meas 1.37(2)
_exptl_crystal_density_method flotation
_exptl_crystal_description Prism
_exptl_crystal_F_000 2432
_exptl_crystal_size_max 0.40
_exptl_crystal_size_mid 0.35
_exptl_crystal_size_min 0.20
_refine_diff_density_max 0.325
_refine_diff_density_min -0.323
_refine_ls_extinction_method none
_refine_ls_goodness_of_fit_all 0.861
_refine_ls_goodness_of_fit_obs 1.138
_refine_ls_hydrogen_treatment noref
_refine_ls_matrix_type full
_refine_ls_number_parameters 379
_refine_ls_number_reflns 4911
_refine_ls_number_restraints 0
_refine_ls_restrained_S_all 0.861
_refine_ls_restrained_S_obs 1.138
_refine_ls_R_factor_all 0.0927
_refine_ls_R_factor_obs 0.0547
_refine_ls_shift/esd_max 0.005
_refine_ls_shift/esd_mean 0.001
_refine_ls_structure_factor_coef Fsqd
_refine_ls_weighting_details 'w = 1/[\s^2^(Fo^2^)+(0.0553P)^2^] where P=(Fo^2^+2Fc^2^)/3'
_refine_ls_weighting_scheme calc
_refine_ls_wR_factor_all 0.1379
_refine_ls_wR_factor_obs 0.1259
_reflns_number_observed 2522
_reflns_number_total 4911
_reflns_observed_criterion >2sigma(I)
_cod_data_source_file pa1229.cif
_cod_data_source_block dioxepin
_cod_depositor_comments
;
The following automatic conversions were performed:
'_symmetry_cell_setting' value 'Orthorhombic' changed to 'orthorhombic'
according to '/home/saulius/struct/CIF-dictionaries/cif_core.dic'
dictionary named 'cif_core.dic' version 2.4.1 from 2010-06-29.

Automatic conversion script
Id: cif_fix_enum 1527 2010-12-29 10:47:43Z saulius 

The following automatic conversions were performed:

'_symmetry_cell_setting' value 'Orthorhombic' changed to
'orthorhombic' according to
/home/saulius/struct/CIF-dictionaries/cif_core.dic dictionary named
'cif_core.dic' version 2.4.1 from 2010-06-29.

Automatic conversion script
Id: cif_fix_values 1715 2011-07-08 13:25:40Z adriana 

The following automatic conversions were performed:

'_refine_ls_weighting_scheme' value '
calc w = 1/[\s^2^(Fo^2^)+(0.0553P)^2^] where P=(Fo^2^+2Fc^2^)/3' was
changed to 'calc'. New tag '_refine_ls_weighting_details' was
created. The value of the new tag was set to 'w =
1/[\s^2^(Fo^2^)+(0.0553P)^2^] where P=(Fo^2^+2Fc^2^)/3'.

Automatic conversion script
Id: cif_fix_values 3143 2015-03-26 13:38:13Z robertas 
;
_cod_database_code 2005174

loop_
_symmetry_equiv_pos_as_xyz
'x, y, z'
'-x+1/2, -y, z+1/2'
'-x, y+1/2, -z+1/2'
'x+1/2, -y+1/2, -z'
'-x, -y, -z'
'x-1/2, y, -z-1/2'
'x, -y-1/2, z-1/2'
'-x-1/2, y-1/2, z'

loop_
_atom_site_aniso_label
_atom_site_aniso_U_11
_atom_site_aniso_U_22
_atom_site_aniso_U_33
_atom_site_aniso_U_12
_atom_site_aniso_U_13
_atom_site_aniso_U_23
O1 0.0503(13) 0.0563(13) 0.0300(10) 0.0020(10) 0.0003(9) -0.0042(10)
O2 0.0519(13) 0.0563(13) 0.0319(10) 0.0048(10) -0.0065(9) -0.0035(10)
O3 0.0625(15) 0.087(2) 0.0391(12) 0.0045(13) -0.0063(11) 0.0201(12)
O4 0.0491(15) 0.121(2) 0.0604(15) 0.0091(14) -0.0026(12) 0.0280(15)
O5 0.080(2) 0.084(2) 0.0530(15) -0.0026(14) 0.0123(13) -0.0056(13)
O6 0.067(2) 0.090(2) 0.0627(15) -0.0057(14) 0.0067(14) 0.0072(14)
O8 0.095(2) 0.079(2) 0.070(2) -0.0049(15) 0.0250(15) -0.0042(15)
O9 0.0571(14) 0.072(2) 0.0457(12) 0.0082(11) 0.0027(11) 0.0195(11)
O10 0.071(2) 0.0614(15) 0.0664(15) -0.0022(13) -0.0123(13) 0.0077(13)
O11 0.076(2) 0.091(2) 0.0588(15) 0.0028(14) 0.0019(13) 0.0142(14)
C1 0.056(2) 0.055(2) 0.0269(14) 0.013(2) -0.0016(14) -0.0053(15)
C2 0.060(2) 0.054(2) 0.0286(15) -0.001(2) -0.0018(15) -0.0032(14)
C3 0.063(2) 0.051(2) 0.030(2) 0.004(2) -0.010(2) 0.0055(14)
C4 0.055(2) 0.068(2) 0.044(2) -0.001(2) -0.003(2) 0.004(2)
C5 0.056(2) 0.061(2) 0.0259(14) 0.003(2) 0.0009(14) -0.0031(15)
C6 0.060(2) 0.055(2) 0.0243(14) 0.006(2) 0.0007(14) 0.0017(14)
C7 0.059(2) 0.057(2) 0.030(2) 0.009(2) -0.0033(15) 0.0032(15)
C8 0.057(2) 0.071(2) 0.033(2) 0.006(2) 0.002(2) -0.004(2)
C9 0.048(2) 0.078(3) 0.052(2) -0.002(2) -0.002(2) -0.002(2)
C10 0.062(2) 0.086(3) 0.041(2) 0.005(2) 0.012(2) 0.015(2)
C11 0.065(2) 0.079(3) 0.041(2) 0.012(2) 0.004(2) 0.000(2)
C12 0.065(2) 0.073(2) 0.040(2) 0.005(2) 0.003(2) -0.003(2)
C13 0.049(2) 0.058(2) 0.0250(14) 0.0056(15) 0.0023(13) 0.0015(14)
C14 0.043(2) 0.067(2) 0.034(2) 0.006(2) 0.0001(14) -0.001(2)
C15 0.053(2) 0.059(2) 0.059(2) 0.013(2) 0.005(2) 0.002(2)
C16 0.050(2) 0.083(3) 0.065(2) 0.008(2) 0.020(2) 0.011(2)
C17 0.064(2) 0.063(2) 0.048(2) 0.010(2) 0.012(2) 0.010(2)
C18 0.051(2) 0.069(2) 0.034(2) 0.014(2) -0.0033(15) 0.005(2)
C19 0.054(2) 0.060(2) 0.030(2) 0.001(2) 0.0016(14) -0.004(2)
C20 0.061(2) 0.055(2) 0.0276(15) 0.009(2) -0.0061(14) -0.0045(15)
C21 0.058(2) 0.064(2) 0.036(2) 0.003(2) -0.006(2) -0.003(2)
C22 0.061(2) 0.064(2) 0.039(2) 0.009(2) 0.002(2) 0.008(2)
C23 0.060(2) 0.062(2) 0.032(2) 0.007(2) -0.011(2) 0.000(2)
C24 0.050(2) 0.058(2) 0.038(2) 0.006(2) -0.0049(14) -0.007(2)
C25 0.083(3) 0.118(3) 0.038(2) -0.002(2) -0.003(2) 0.023(2)
C26 0.097(3) 0.116(4) 0.069(3) -0.014(3) 0.006(2) 0.023(3)
C27 0.076(3) 0.119(3) 0.063(2) 0.003(2) 0.036(2) -0.001(2)
C28 0.083(3) 0.078(3) 0.121(4) 0.010(2) 0.046(3) 0.029(3)
C29 0.077(3) 0.080(3) 0.057(2) 0.013(2) 0.007(2) 0.026(2)
C30 0.092(3) 0.063(2) 0.075(3) -0.010(2) 0.005(2) 0.011(2)
C31 0.084(3) 0.067(2) 0.044(2) 0.002(2) -0.007(2) -0.002(2)

loop_
_atom_site_label
_atom_site_occupancy
_atom_site_fract_x
_atom_site_fract_y
_atom_site_fract_z
_atom_site_U_iso_or_equiv
_atom_site_thermal_displace_type
_atom_site_calc_flag
_atom_site_refinement_flags
_atom_site_type_symbol
O1 1 .28309(8) .81416(9) .2445(2) .0455(5) Uani d . O
O2 1 .27306(8) .91301(9) .3262(2) .0467(5) Uani d . O
O3 1 .41186(9) .81450(11) .5557(2) .0628(6) Uani d . O
O4 1 .48517(10) .83494(12) .3821(2) .0769(8) Uani d . O
O5 1 .50197(10) .96652(11) .3178(2) .0725(7) Uani d . O
H5 1 .49650(10) .93766(11) .3677(2) .087 Uiso d R H
O6 1 .58564(11) 1.00363(12) .1782(2) .0733(7) Uani d . O
O7A .48(2) .5535(4) .8912(5) -0.2137(8) .116(4) Uiso d P O
H7A .48(2) .5558(4) .8721(5) -0.2796(8) .139 Uiso d PR H
O7B .52(2) .5685(3) .8589(4) -0.1829(6) .098(3) Uiso d P O
H7B .52(2) .5708(3) .8474(4) -0.2552(6) .118 Uiso d PR H
O8 1 .05497(11) .67768(12) .4238(2) .0815(8) Uani d . O
H8 1 .05760(11) .66538(12) .3521(2) .098 Uiso d R H
O9 1 .27541(9) .70773(10) .3641(2) .0583(6) Uani d . O
O10 1 .29329(10) 1.01738(10) .2031(2) .0663(6) Uani d . O
O11 1 .07277(11) 1.02570(12) .0179(2) .0754(7) Uani d . O
H11 1 .05208(11) 1.00537(12) .0670(2) .090 Uiso d R H
C1 1 .31305(13) .86274(14) .3068(2) .0458(8) Uani d . C
C2 1 .33265(14) .84226(13) .4268(2) .0473(8) Uani d . C
H2 1 .30399(14) .83428(13) .4872(2) .057 Uiso d R H
C3 1 .38856(14) .83441(14) .4526(2) .0480(8) Uani d . C
C4 1 .4342(2) .8474(2) .3631(3) .0558(9) Uani d . C
C5 1 .41692(14) .87872(14) .2499(2) .0479(8) Uani d . C
C6 1 .35997(13) .88300(14) .2259(2) .0466(8) Uani d . C
H6 1 .34907(13) .90029(14) .1504(2) .056 Uiso d R H
C7 1 .46319(14) .89979(14) .1683(2) .0490(8) Uani d . C
C8 1 .50438(14) .9420(2) .2068(3) .0535(8) Uani d . C
C9 1 .54797(14) .9616(2) .1280(3) .0595(9) Uani d . C
C10 1 .5508(2) .9384(2) .0135(3) .0630(10) Uani d . C
H10 1 .5817(2) .9507(2) -.0389(3) .076 Uiso d R H
C11 1 .5091(2) .8956(2) -.0256(3) .0616(9) Uani d . C
C12 1 .46655(15) .8760(2) .0521(3) .0594(9) Uani d . C
H12 1 .43897(15) .8456(2) .0259(3) .071 Uiso d R H
C13 1 .22954(13) .79643(14) .2928(2) .0438(7) Uani d . C
C14 1 .18094(13) .83256(15) .2721(2) .0481(8) Uani d . C
C15 1 .12685(14) .8127(2) .3127(3) .0569(9) Uani d . C
H15 1 .09288(14) .8372(2) .2970(3) .068 Uiso d R H
C16 1 .12163(14) .7592(2) .3758(3) .0662(10) Uani d . C
C17 1 .17091(14) .7221(2) .3946(3) .0585(9) Uani d . C
H17 1 .16795(14) .6838(2) .4369(3) .070 Uiso d R H
C18 1 .22476(13) .7406(2) .3525(3) .0512(8) Uani d . C
C19 1 .18858(13) .89113(14) .2058(2) .0479(8) Uani d . C
C20 1 .23708(13) .92899(14) .2307(2) .0481(8) Uani d . C
C21 1 .24518(14) .98425(15) .1694(3) .0528(8) Uani d . C
C22 1 .20572(14) 1.0006(2) .0831(3) .0547(8) Uani d . C
H22 1 .21187(14) 1.0381(2) .0397(3) .066 Uiso d R H
C23 1 .15668(14) .9650(2) .0578(3) .0516(8) Uani d . C
C24 1 .14837(13) .91009(14) .1201(2) .0489(8) Uani d . C
H24 1 .11496(13) .88484(14) .1037(2) .059 Uiso d R H
C25 1 .3723(2) .8022(2) .6502(3) .0797(12) Uani d . C
H25A 1 .3928(2) .7882(2) .7197(3) .120 Uiso d R H
H25B 1 .3511(2) .8390(2) .6689(3) .120 Uiso d R H
H25C 1 .3455(2) .7709(2) .6246(3) .120 Uiso d R H
C26 1 .6343(2) 1.0198(2) .1107(3) .0937(14) Uani d . C
H26A 1 .6576(2) 1.0491(2) .1535(3) .141 Uiso d R H
H26B 1 .6566(2) .9830(2) .0976(3) .141 Uiso d R H
H26C 1 .6229(2) 1.0369(2) .0354(3) .141 Uiso d R H
C27 1 .5078(2) .8693(2) -0.1516(3) .0860(13) Uani d . C
H27A .48(2) .5080(2) .8251(2) -0.1481(3) .103 Uiso d PR H
H27B .48(2) .4724(2) .8822(2) -0.1907(3) .103 Uiso d PR H
H27C .52(2) .4859(2) .8317(2) -0.1538(3) .103 Uiso d PR H
H27D .52(2) .4904(2) .8981(2) -0.2060(3) .103 Uiso d PR H
C28 1 .0629(2) .7404(2) .4258(4) .0940(14) Uani d . C
H28A 1 .0594(2) .7546(2) .5065(4) .113 Uiso d R H
H28B 1 .0328(2) .7595(2) .3792(4) .113 Uiso d R H
C29 1 .2742(2) .6576(2) .4437(3) .0714(11) Uani d . C
H29A 1 .3115(2) .6376(2) .4451(3) .107 Uiso d R H
H29B 1 .2649(2) .6723(2) .5222(3) .107 Uiso d R H
H29C 1 .2449(2) .6288(2) .4184(3) .107 Uiso d R H
C30 1 .2977(2) 1.0792(2) .1597(3) .0766(11) Uani d . C
H30A 1 .3330(2) 1.0975(2) .1890(3) .115 Uiso d R H
H30B 1 .2982(2) 1.0791(2) .0741(3) .115 Uiso d R H
H30C 1 .2648(2) 1.1026(2) .1872(3) .115 Uiso d R H
C31 1 .1151(2) .9847(2) -.0356(3) .0650(10) Uani d . C
H31A 1 .1358(2) 1.0060(2) -.0975(3) .078 Uiso d R H
H31B 1 .0958(2) .9497(2) -.0700(3) .078 Uiso d R H

loop_
_atom_type_symbol
_atom_type_description
_atom_type_scat_dispersion_real
_atom_type_scat_dispersion_imag
_atom_type_scat_source
C C 0.0033 0.0016 'International Tables Vol C Tables 4.2.6.8 and 6.1.1.4'
H H 0.0000 0.0000 'International Tables Vol C Tables 4.2.6.8 and 6.1.1.4'
O O 0.0106 0.0060 'International Tables Vol C Tables 4.2.6.8 and 6.1.1.4'

loop_
_geom_angle_atom_site_label_1
_geom_angle_atom_site_label_2
_geom_angle_atom_site_label_3
_geom_angle
_geom_angle_publ_flag
C13 O1 C1 115.6(2) yes
C20 O2 C1 116.6(2) yes
C3 O3 C25 116.6(2) yes
C9 O6 C26 116.6(3) yes
C18 O9 C29 116.5(2) yes
C21 O10 C30 117.1(3) yes
O1 C1 O2 108.9(2) yes
O1 C1 C6 105.5(2) yes
O2 C1 C6 109.3(2) yes
O1 C1 C2 111.4(2) yes
O2 C1 C2 106.4(2) yes
C6 C1 C2 115.2(3) yes
C3 C2 C1 121.9(3) yes
C2 C3 O3 127.8(3) yes
C2 C3 C4 120.8(3) yes
O3 C3 C4 111.4(3) yes
O4 C4 C3 121.2(3) yes
O4 C4 C5 120.3(3) yes
C3 C4 C5 118.4(3) yes
C6 C5 C7 123.8(3) yes
C6 C5 C4 117.5(3) yes
C7 C5 C4 118.6(3) yes
C5 C6 C1 124.6(3) yes
C8 C7 C12 119.8(3) no
C8 C7 C5 120.1(3) yes
C12 C7 C5 120.1(3) yes
O5 C8 C7 121.3(3) yes
O5 C8 C9 119.3(3) yes
C7 C8 C9 119.4(3) no
O6 C9 C10 126.4(3) yes
O6 C9 C8 113.0(3) yes
C10 C9 C8 120.6(3) yes
C9 C10 C11 120.0(3) no
C12 C11 C10 119.4(3) no
C12 C11 C27 117.2(3) yes
C10 C11 C27 123.5(3) yes
C11 C12 C7 120.8(3) no
C14 C13 C18 120.9(3) no
C14 C13 O1 119.1(3) yes
C18 C13 O1 119.8(3) yes
C13 C14 C15 119.2(3) no
C13 C14 C19 118.4(3) yes
C15 C14 C19 122.4(3) yes
C16 C15 C14 120.8(3) no
C15 C16 C17 119.7(3) no
C15 C16 C28 119.9(3) yes
C17 C16 C28 120.4(3) yes
C18 C17 C16 120.1(3) no
O9 C18 C17 125.0(3) yes
O9 C18 C13 115.7(3) yes
C17 C18 C13 119.3(3) no
C24 C19 C20 119.0(3) no
C24 C19 C14 121.4(3) yes
C20 C19 C14 119.6(3) yes
C21 C20 O2 120.9(3) yes
C21 C20 C19 120.6(3) no
O2 C20 C19 118.2(3) yes
O10 C21 C22 126.1(3) yes
O10 C21 C20 115.0(3) yes
C22 C21 C20 118.8(3) no
C21 C22 C23 122.1(3) no
C22 C23 C24 118.9(3) no
C22 C23 C31 120.2(3) yes
C24 C23 C31 120.9(3) yes
C19 C24 C23 120.5(3) no
O7A C27 C11 109.4(5) yes
O7B C27 C11 105.3(4) yes
O8 C28 C16 112.2(3) yes
O11 C31 C23 108.4(3) yes

loop_
_geom_bond_atom_site_label_1
_geom_bond_atom_site_label_2
_geom_bond_distance
_geom_bond_publ_flag
O1 C13 1.397(3) yes
O1 C1 1.441(3) yes
O2 C20 1.396(3) yes
O2 C1 1.443(3) yes
O3 C3 1.346(3) yes
O3 C25 1.420(4) yes
O4 C4 1.218(4) yes
O5 C8 1.355(3) yes
O6 C9 1.377(4) yes
O6 C26 1.393(4) yes
O7A C27 1.345(8) yes
O7B C27 1.453(8) yes
O8 C28 1.375(4) yes
O9 C18 1.370(3) yes
O9 C29 1.409(3) yes
O10 C21 1.370(4) yes
O10 C30 1.433(4) yes
O11 C31 1.448(4) yes
C1 C6 1.475(4) yes
C1 C2 1.487(4) yes
C2 C3 1.326(4) yes
C3 C4 1.478(4) yes
C4 C5 1.494(4) yes
C5 C6 1.337(4) yes
C5 C7 1.475(4) yes
C7 C8 1.386(4) no
C7 C12 1.404(4) no
C8 C9 1.401(4) no
C9 C10 1.382(4) no
C10 C11 1.404(5) no
C11 C12 1.376(4) no
C11 C27 1.524(5) yes
C13 C14 1.383(4) no
C13 C18 1.390(4) no
C14 C15 1.390(4) no
C14 C19 1.484(4) yes
C15 C16 1.368(5) no
C16 C17 1.404(4) no
C16 C28 1.514(5) yes
C17 C18 1.382(4) no
C19 C24 1.395(4) no
C19 C20 1.411(4) no
C20 C21 1.396(4) no
C21 C22 1.372(4) no
C22 C23 1.394(4) no
C23 C24 1.395(4) no
C23 C31 1.480(4) yes

loop_
_geom_torsion_atom_site_label_1
_geom_torsion_atom_site_label_2
_geom_torsion_atom_site_label_3
_geom_torsion_atom_site_label_4
_geom_torsion
C13 O1 C1 O2 -49.9(3)
C13 O1 C1 C6 -167.2(2)
C13 O1 C1 C2 67.2(3)
C20 O2 C1 O1 -43.0(3)
C20 O2 C1 C6 71.8(3)
C20 O2 C1 C2 -163.2(2)
O1 C1 C2 C3 110.8(3)
O2 C1 C2 C3 -130.6(3)
C6 C1 C2 C3 -9.3(4)
C1 C2 C3 O3 -177.9(3)
C1 C2 C3 C4 1.6(5)
C25 O3 C3 C2 -2.2(5)
C25 O3 C3 C4 178.2(3)
C2 C3 C4 O4 -173.1(3)
O3 C3 C4 O4 6.6(5)
C2 C3 C4 C5 9.3(5)
O3 C3 C4 C5 -171.1(3)
O4 C4 C5 C6 170.3(3)
C3 C4 C5 C6 -12.1(4)
O4 C4 C5 C7 -6.3(5)
C3 C4 C5 C7 171.3(3)
C7 C5 C6 C1 -179.4(3)
C4 C5 C6 C1 4.2(5)
O1 C1 C6 C5 -117.1(3)
O2 C1 C6 C5 125.9(3)
C2 C1 C6 C5 6.2(4)
C6 C5 C7 C8 124.2(3)
C4 C5 C7 C8 -59.5(4)
C6 C5 C7 C12 -57.5(4)
C4 C5 C7 C12 118.9(3)
C12 C7 C8 O5 179.1(3)
C5 C7 C8 O5 -2.5(5)
C12 C7 C8 C9 1.8(5)
C5 C7 C8 C9 -179.8(3)
C26 O6 C9 C10 -6.4(5)
C26 O6 C9 C8 172.4(3)
O5 C8 C9 O6 2.4(4)
C7 C8 C9 O6 179.8(3)
O5 C8 C9 C10 -178.7(3)
C7 C8 C9 C10 -1.3(5)
O6 C9 C10 C11 -180.0(3)
C8 C9 C10 C11 1.3(5)
C9 C10 C11 C12 -1.8(5)
C9 C10 C11 C27 177.9(3)
C10 C11 C12 C7 2.3(5)
C27 C11 C12 C7 -177.4(3)
C8 C7 C12 C11 -2.3(5)
C5 C7 C12 C11 179.3(3)
C1 O1 C13 C14 78.2(3)
C1 O1 C13 C18 -107.0(3)
C18 C13 C14 C15 0.6(4)
O1 C13 C14 C15 175.3(3)
C18 C13 C14 C19 -178.8(3)
O1 C13 C14 C19 -4.1(4)
C13 C14 C15 C16 2.1(5)
C19 C14 C15 C16 -178.5(3)
C14 C15 C16 C17 -3.4(5)
C14 C15 C16 C28 176.2(3)
C15 C16 C17 C18 1.9(5)
C28 C16 C17 C18 -177.7(3)
C29 O9 C18 C17 -12.5(5)
C29 O9 C18 C13 167.8(3)
C16 C17 C18 O9 -178.9(3)
C16 C17 C18 C13 0.8(5)
C14 C13 C18 O9 177.7(3)
O1 C13 C18 O9 3.0(4)
C14 C13 C18 C17 -2.0(4)
O1 C13 C18 C17 -176.7(3)
C13 C14 C19 C24 139.2(3)
C15 C14 C19 C24 -40.1(4)
C13 C14 C19 C20 -41.6(4)
C15 C14 C19 C20 139.1(3)
C1 O2 C20 C21 -110.0(3)
C1 O2 C20 C19 76.6(3)
C24 C19 C20 C21 -0.8(4)
C14 C19 C20 C21 180.0(3)
C24 C19 C20 O2 172.6(2)
C14 C19 C20 O2 -6.7(4)
C30 O10 C21 C22 11.4(5)
C30 O10 C21 C20 -168.6(3)
O2 C20 C21 O10 5.7(4)
C19 C20 C21 O10 178.9(3)
O2 C20 C21 C22 -174.3(3)
C19 C20 C21 C22 -1.1(4)
O10 C21 C22 C23 -177.5(3)
C20 C21 C22 C23 2.5(5)
C21 C22 C23 C24 -1.8(5)
C21 C22 C23 C31 179.6(3)
C20 C19 C24 C23 1.5(4)
C14 C19 C24 C23 -179.3(3)
C22 C23 C24 C19 -0.2(4)
C31 C23 C24 C19 178.4(3)
C12 C11 C27 O7A -177.4(7)
C10 C11 C27 O7A 2.9(8)
C12 C11 C27 O7B -140.6(5)
C10 C11 C27 O7B 39.7(6)
C15 C16 C28 O8 145.1(4)
C17 C16 C28 O8 -35.4(6)
C22 C23 C31 O11 -86.9(4)
C24 C23 C31 O11 94.5(4)
